data_4314659
loop_
_publ_author_name
'Diana Gabriela Vargas-Pineda'
'Tanya Guardado'
'Francisco Cervantes-Lee'
'Alejandro J. Metta-Magana'
'Keith H. Pannell'

_publ_contact_author_address
;Department of Chemistry, University of Texas at El Paso, 
El Paso, Texas, 79968-0513
;
_publ_contact_author_email pannel@utep.edu
_publ_contact_author_name 'Keith H. Pannell'
_publ_section_title
;
 Intramolecular Chalcogen-Tin Interactions in [(o-MeEC6H4)CH2]2SnPh2-nCln
 (E = S, O, CH2; n= 0, 1, 2) and Intermolecular Chlorine-Tin Interactions
 in the meta- and para-Methoxy Isomers
;
_journal_name_full 'Inorganic Chemistry'
_journal_page_first 960
_journal_page_last 968
_journal_paper_doi 10.1021/ic901800c
_journal_volume 49
_journal_year 2010
_chemical_formula_sum 'C16 H18 Cl2 O2 Sn'
_chemical_formula_weight 431.89
_chemical_name_systematic
; 
 bis-(p-methoxy-benzyl)-dichloride-tin 
;
_space_group_IT_number 62
_symmetry_cell_setting orthorhombic
_symmetry_space_group_name_Hall '-P 2ac 2n'
_symmetry_space_group_name_H-M 'P n m a'
_atom_sites_solution_hydrogens geom
_atom_sites_solution_primary direct
_atom_sites_solution_secondary difmap
_audit_creation_method SHELXL-97
_cell_angle_alpha 90.00
_cell_angle_beta 90.00
_cell_angle_gamma 90.00
_cell_formula_units_Z 4
_cell_length_a 9.5239(11)
_cell_length_b 29.418(3)
_cell_length_c 6.0974(7)
_cell_measurement_reflns_used 1494
_cell_measurement_temperature 298(2)
_cell_measurement_theta_max 19.51
_cell_measurement_theta_min 2.89
_cell_volume 1708.3(3)
_computing_cell_refinement 'Bruker SMART'
_computing_data_collection 'Bruker SMART'
_computing_data_reduction 'Bruker SAINT'
_computing_molecular_graphics 'Bruker SHELXTL'
_computing_publication_material 'Bruker SHELXTL'
_computing_structure_refinement 'Bruker SHELXTL'
_computing_structure_solution 'Bruker SHELXTL'
_diffrn_ambient_temperature 298(2)
_diffrn_measured_fraction_theta_full 1.000
_diffrn_measured_fraction_theta_max 1.000
_diffrn_measurement_device_type 'CCD area detector'
_diffrn_measurement_method 'phi and omega scans'
_diffrn_radiation_monochromator graphite
_diffrn_radiation_source 'fine-focus sealed tube'
_diffrn_radiation_type MoK\a
_diffrn_radiation_wavelength 0.71073
_diffrn_reflns_av_R_equivalents 0.0851
_diffrn_reflns_av_sigmaI/netI 0.0359
_diffrn_reflns_limit_h_max 12
_diffrn_reflns_limit_h_min -12
_diffrn_reflns_limit_k_max 37
_diffrn_reflns_limit_k_min -37
_diffrn_reflns_limit_l_max 7
_diffrn_reflns_limit_l_min -7
_diffrn_reflns_number 17629
_diffrn_reflns_theta_full 26.95
_diffrn_reflns_theta_max 26.95
_diffrn_reflns_theta_min 1.38
_exptl_absorpt_coefficient_mu 1.809
_exptl_absorpt_correction_T_max 0.7509
_exptl_absorpt_correction_T_min 0.5526
_exptl_absorpt_process_details 'Bruker SADABS'
_exptl_crystal_colour colorles
_exptl_crystal_density_diffrn 1.679
_exptl_crystal_density_method 'not measured'
_exptl_crystal_description plates
_exptl_crystal_F_000 856
_exptl_crystal_size_max 0.37
_exptl_crystal_size_mid 0.19
_exptl_crystal_size_min 0.17
_refine_diff_density_max 1.960
_refine_diff_density_min -0.670
_refine_diff_density_rms 0.140
_refine_ls_extinction_method none
_refine_ls_goodness_of_fit_ref 1.147
_refine_ls_hydrogen_treatment mixed
_refine_ls_matrix_type full
_refine_ls_number_parameters 100
_refine_ls_number_reflns 1901
_refine_ls_number_restraints 0
_refine_ls_restrained_S_all 1.147
_refine_ls_R_factor_all 0.0552
_refine_ls_R_factor_gt 0.0525
_refine_ls_shift/su_max 0.013
_refine_ls_shift/su_mean 0.003
_refine_ls_structure_factor_coef Fsqd
_refine_ls_weighting_details 'calc w=1/[\s^2^(Fo^2^)+(0.0714P)^2^+1.9196P] where P=(Fo^2^+2Fc^2^)/3'
_refine_ls_weighting_scheme calc
_refine_ls_wR_factor_gt 0.1307
_refine_ls_wR_factor_ref 0.1331
_reflns_number_gt 1786
_reflns_number_total 1901
_reflns_threshold_expression >2sigma(I)
_cod_data_source_file ic901800c_si_001_1.cif
_cod_data_source_block 11
_cod_depositor_comments
;
The following automatic conversions were performed:

'_symmetry_cell_setting' value 'Orthorhombic' changed to
'orthorhombic' according to the built-in table from CIF Core
dictionary named 'cif_core.dic' version 2.4.1 from 2010-06-29.

Automatic conversion script
Id: cif_fix_values 1646 2011-03-28 12:23:43Z adriana 
;
_cod_database_code 4314659

loop_
_symmetry_equiv_pos_as_xyz
'x, y, z'
'-x+1/2, -y, z+1/2'
'-x, y+1/2, -z'
'x+1/2, -y+1/2, -z+1/2'
'-x, -y, -z'
'x-1/2, y, -z-1/2'
'x, -y-1/2, z'
'-x-1/2, y-1/2, z-1/2'

loop_
_atom_site_label
_atom_site_type_symbol
_atom_site_fract_x
_atom_site_fract_y
_atom_site_fract_z
_atom_site_U_iso_or_equiv
_atom_site_adp_type
_atom_site_occupancy
_atom_site_symmetry_multiplicity
_atom_site_calc_flag
_atom_site_refinement_flags
_atom_site_disorder_assembly
_atom_site_disorder_group
Sn1 Sn 0.94907(4) 0.7500 0.12362(8) 0.0516(2) Uani 1 2 d S . .
Cl1 Cl 0.86909(19) 0.7500 0.4892(3) 0.0716(5) Uani 1 2 d S . .
Cl2 Cl 0.71693(18) 0.7500 -0.0172(3) 0.0693(5) Uani 1 2 d S . .
O1 O 0.6285(4) 0.54380(12) 0.0679(6) 0.0645(8) Uani 1 1 d . . .
C1 C 1.0318(5) 0.68483(17) 0.0392(11) 0.0619(12) Uani 1 1 d . . .
H1A H 1.0692 0.6861 -0.1086 0.074 Uiso 1 1 calc R . .
H1B H 1.1086 0.6776 0.1376 0.074 Uiso 1 1 calc R . .
C2 C 0.9244(4) 0.64781(15) 0.0516(9) 0.0506(10) Uani 1 1 d . . .
C3 C 0.8393(6) 0.63768(18) -0.1240(7) 0.0622(12) Uani 1 1 d . . .
H3 H 0.8482 0.6544 -0.2526 0.075 Uiso 1 1 calc R . .
C4 C 0.7406(6) 0.60307(17) -0.1136(7) 0.0601(11) Uani 1 1 d . . .
H4 H 0.6841 0.5969 -0.2345 0.072 Uiso 1 1 calc R . .
C5 C 0.7256(5) 0.57771(14) 0.0754(7) 0.0504(9) Uani 1 1 d . . .
C6 C 0.8083(5) 0.58799(17) 0.2537(7) 0.0570(11) Uani 1 1 d . . .
H6 H 0.7990 0.5715 0.3828 0.068 Uiso 1 1 calc R . .
C7 C 0.9055(5) 0.62295(16) 0.2409(8) 0.0562(10) Uani 1 1 d . . .
H7 H 0.9595 0.6298 0.3636 0.067 Uiso 1 1 calc R . .
C8 C 0.6105(7) 0.5172(2) 0.2586(12) 0.0903(19) Uani 1 1 d . . .
H8A H 0.5400 0.4945 0.2324 0.135 Uiso 1 1 calc R . .
H8B H 0.5816 0.5363 0.3779 0.135 Uiso 1 1 calc R . .
H8C H 0.6977 0.5026 0.2951 0.135 Uiso 1 1 calc R . .

loop_
_atom_site_aniso_label
_atom_site_aniso_U_11
_atom_site_aniso_U_22
_atom_site_aniso_U_33
_atom_site_aniso_U_23
_atom_site_aniso_U_13
_atom_site_aniso_U_12
Sn1 0.0426(3) 0.0413(3) 0.0709(3) 0.000 0.01492(17) 0.000
Cl1 0.0576(9) 0.0912(13) 0.0660(10) 0.000 0.0123(8) 0.000
Cl2 0.0512(9) 0.0832(12) 0.0737(11) 0.000 0.0059(8) 0.000
O1 0.061(2) 0.0523(18) 0.080(2) 0.0006(16) -0.0003(17) -0.0104(15)
C1 0.046(2) 0.047(2) 0.093(3) -0.010(3) 0.016(2) -0.0013(18)
C2 0.042(2) 0.042(2) 0.067(3) -0.0066(19) 0.0073(19) 0.0054(17)
C3 0.078(3) 0.054(3) 0.055(2) 0.002(2) 0.013(2) -0.005(2)
C4 0.070(3) 0.055(3) 0.055(2) -0.0063(19) -0.005(2) -0.005(2)
C5 0.045(2) 0.041(2) 0.065(2) -0.0035(18) 0.0063(19) 0.0023(17)
C6 0.057(3) 0.052(2) 0.062(3) 0.0101(19) -0.002(2) 0.0026(18)
C7 0.047(2) 0.056(2) 0.066(3) -0.002(2) -0.008(2) 0.0048(19)
C8 0.080(4) 0.069(4) 0.122(5) 0.033(4) -0.001(4) -0.021(3)

loop_
_atom_type_symbol
_atom_type_description
_atom_type_scat_dispersion_real
_atom_type_scat_dispersion_imag
_atom_type_scat_source
C C 0.0033 0.0016 'International Tables Vol C Tables 4.2.6.8 and 6.1.1.4'
H H 0.0000 0.0000 'International Tables Vol C Tables 4.2.6.8 and 6.1.1.4'
O O 0.0106 0.0060 'International Tables Vol C Tables 4.2.6.8 and 6.1.1.4'
Cl Cl 0.1484 0.1585 'International Tables Vol C Tables 4.2.6.8 and 6.1.1.4'
Sn Sn -0.6537 1.4246 'International Tables Vol C Tables 4.2.6.8 and 6.1.1.4'

loop_
_geom_angle_atom_site_label_1
_geom_angle_atom_site_label_2
_geom_angle_atom_site_label_3
_geom_angle
_geom_angle_site_symmetry_1
_geom_angle_site_symmetry_3
_geom_angle_publ_flag
C1 Sn1 C1 127.7(3) 7_575 . ?
C1 Sn1 Cl1 110.32(18) 7_575 . ?
C1 Sn1 Cl1 110.32(17) . . ?
C1 Sn1 Cl2 104.86(14) 7_575 . ?
C1 Sn1 Cl2 104.86(14) . . ?
Cl1 Sn1 Cl2 92.37(7) . . ?
C5 O1 C8 117.5(4) . . ?
C2 C1 Sn1 112.9(3) . . ?
C3 C2 C7 117.4(4) . . ?
C3 C2 C1 121.4(5) . . ?
C7 C2 C1 121.2(5) . . ?
C2 C3 C4 121.5(4) . . ?
C5 C4 C3 120.3(4) . . ?
O1 C5 C6 125.2(4) . . ?
O1 C5 C4 116.0(4) . . ?
C6 C5 C4 118.8(4) . . ?
C5 C6 C7 120.1(4) . . ?
C2 C7 C6 121.9(4) . . ?

loop_
_geom_bond_atom_site_label_1
_geom_bond_atom_site_label_2
_geom_bond_distance
_geom_bond_site_symmetry_2
_geom_bond_publ_flag
Sn1 C1 2.136(5) 7_575 ?
Sn1 C1 2.136(5) . ?
Sn1 Cl1 2.3559(18) . ?
Sn1 Cl2 2.3719(19) . ?
O1 C5 1.361(5) . ?
O1 C8 1.412(7) . ?
C1 C2 1.495(6) . ?
C2 C3 1.375(7) . ?
C2 C7 1.378(7) . ?
C3 C4 1.388(7) . ?
C4 C5 1.380(6) . ?
C5 C6 1.376(6) . ?
C6 C7 1.386(7) . ?

loop_
_geom_torsion_atom_site_label_1
_geom_torsion_atom_site_label_2
_geom_torsion_atom_site_label_3
_geom_torsion_atom_site_label_4
_geom_torsion
_geom_torsion_site_symmetry_1
_geom_torsion_site_symmetry_2
_geom_torsion_site_symmetry_3
_geom_torsion_site_symmetry_4
_geom_torsion_publ_flag
C1 Sn1 C1 C2 -158.9(2) 7_575 . . . ?
Cl1 Sn1 C1 C2 62.1(5) . . . . ?
Cl2 Sn1 C1 C2 -36.2(5) . . . . ?
Sn1 C1 C2 C3 87.2(5) . . . . ?
Sn1 C1 C2 C7 -91.8(5) . . . . ?
C7 C2 C3 C4 -1.5(7) . . . . ?
C1 C2 C3 C4 179.4(5) . . . . ?
C2 C3 C4 C5 -0.1(8) . . . . ?
C8 O1 C5 C6 0.4(7) . . . . ?
C8 O1 C5 C4 -180.0(5) . . . . ?
C3 C4 C5 O1 -178.4(5) . . . . ?
C3 C4 C5 C6 1.3(7) . . . . ?
O1 C5 C6 C7 179.0(4) . . . . ?
C4 C5 C6 C7 -0.7(7) . . . . ?
C3 C2 C7 C6 2.2(7) . . . . ?
C1 C2 C7 C6 -178.8(4) . . . . ?
C5 C6 C7 C2 -1.1(7) . . . . ?
